data_7212583
loop_
_publ_author_name
'Schultheiss, Nate'
'Bethune, Sarah'
'Henck, Jan-Olav'

_publ_section_title
;
 Nutraceutical cocrystals: utilizing pterostilbene as a cocrystal former
;
_journal_issue 8
_journal_name_full CrystEngComm
_journal_page_first 2436
_journal_paper_doi 10.1039/c002045a
_journal_volume 12
_journal_year 2010
_chemical_formula_moiety
;
(C8 H10 N4 O2) (C16 H16 O3)
;
_chemical_formula_sum 'C24 H26 N4 O5'
_chemical_formula_weight 450.49
_chemical_name_systematic
;
215077 (3694-81-02)
;
_space_group_IT_number 14
_symmetry_cell_setting monoclinic
_symmetry_space_group_name_Hall '-P 2yn'
_symmetry_space_group_name_H-M 'P 1 21/n 1'
_atom_sites_solution_hydrogens geom
_atom_sites_solution_primary direct
_atom_sites_solution_secondary difmap
_audit_creation_method SHELXL-97
_cell_angle_alpha 90.00
_cell_angle_beta 90.492(2)
_cell_angle_gamma 90.00
_cell_formula_units_Z 8
_cell_length_a 17.4139(11)
_cell_length_b 13.3693(8)
_cell_length_c 18.4844(10)
_cell_measurement_reflns_used 9953
_cell_measurement_temperature 120(2)
_cell_measurement_theta_max 30.50
_cell_measurement_theta_min 2.92
_cell_volume 4303.2(4)
_computing_cell_refinement 'Bruker SAINT'
_computing_data_collection 'Bruker APEX2'
_computing_data_reduction 'Bruker SAINT'
_computing_molecular_graphics 'Bruker SHELXTL'
_computing_publication_material 'Bruker SHELXTL'
_computing_structure_refinement 'SHELXL-97 (Sheldrick, 1997)'
_computing_structure_solution 'SHELXS-97 (Sheldrick, 1990)'
_diffrn_ambient_temperature 120(2)
_diffrn_measured_fraction_theta_full 0.992
_diffrn_measured_fraction_theta_max 0.900
_diffrn_measurement_device_type 'Bruker APEX-II CCD'
_diffrn_measurement_method '\f and \w scans'
_diffrn_radiation_monochromator graphite
_diffrn_radiation_source 'fine-focus sealed tube'
_diffrn_radiation_type MoK\a
_diffrn_radiation_wavelength 0.71073
_diffrn_reflns_av_R_equivalents 0.0428
_diffrn_reflns_av_sigmaI/netI 0.0491
_diffrn_reflns_limit_h_max 17
_diffrn_reflns_limit_h_min -25
_diffrn_reflns_limit_k_max 19
_diffrn_reflns_limit_k_min -16
_diffrn_reflns_limit_l_max 28
_diffrn_reflns_limit_l_min -27
_diffrn_reflns_number 48373
_diffrn_reflns_theta_full 30.00
_diffrn_reflns_theta_max 33.14
_diffrn_reflns_theta_min 1.60
_diffrn_standards_number 0
_exptl_absorpt_coefficient_mu 0.099
_exptl_absorpt_correction_type none
_exptl_crystal_colour colourless
_exptl_crystal_density_diffrn 1.391
_exptl_crystal_density_method 'not measured'
_exptl_crystal_description prism
_exptl_crystal_F_000 1904
_exptl_crystal_size_max 0.32
_exptl_crystal_size_mid 0.18
_exptl_crystal_size_min 0.10
_refine_diff_density_max 0.620
_refine_diff_density_min -0.309
_refine_diff_density_rms 0.061
_refine_ls_extinction_method none
_refine_ls_goodness_of_fit_ref 1.064
_refine_ls_hydrogen_treatment mixed
_refine_ls_matrix_type full
_refine_ls_number_parameters 611
_refine_ls_number_reflns 14776
_refine_ls_number_restraints 0
_refine_ls_restrained_S_all 1.064
_refine_ls_R_factor_all 0.0935
_refine_ls_R_factor_gt 0.0581
_refine_ls_shift/su_max 0.001
_refine_ls_shift/su_mean 0.000
_refine_ls_structure_factor_coef Fsqd
_refine_ls_weighting_details 'calc w=1/[\s^2^(Fo^2^)+(0.1000P)^2^+0.0000P] where P=(Fo^2^+2Fc^2^)/3'
_refine_ls_weighting_scheme calc
_refine_ls_wR_factor_gt 0.1606
_refine_ls_wR_factor_ref 0.1833
_reflns_number_gt 9338
_reflns_number_total 14776
_reflns_threshold_expression >2sigma(I)
_cod_data_source_file c002045a.txt
_cod_data_source_block 215077
_cod_depositor_comments
;
The following automatic conversions were performed:

'_symmetry_cell_setting' value 'Monoclinic' changed to 'monoclinic'
according to /home/saulius/struct/CIF-dictionaries/cif_core.dic
dictionary named 'cif_core.dic' version 2.4.2 from 2011-04-26.

Automatic conversion script
Id: cif_fix_values 1891 2012-01-12 08:04:46Z andrius 
;
_cod_original_sg_symbol_H-M P2(1)/n
_cod_database_code 7212583

loop_
_symmetry_equiv_pos_as_xyz
'x, y, z'
'-x+1/2, y+1/2, -z+1/2'
'-x, -y, -z'
'x-1/2, -y-1/2, z-1/2'

loop_
_atom_site_label
_atom_site_type_symbol
_atom_site_fract_x
_atom_site_fract_y
_atom_site_fract_z
_atom_site_U_iso_or_equiv
_atom_site_adp_type
_atom_site_occupancy
_atom_site_symmetry_multiplicity
_atom_site_calc_flag
_atom_site_refinement_flags
N11_1 N 0.02689(6) 0.15946(8) 0.78240(6) 0.0233(2) Uani 1 1 d .
C11_1 C 0.11056(8) 0.15055(11) 0.78672(9) 0.0306(3) Uani 1 1 d .
H11A_1 H 0.1310 0.1376 0.7384 0.046 Uiso 1 1 calc R
H11B_1 H 0.1243 0.0951 0.8190 0.046 Uiso 1 1 calc R
H11C_1 H 0.1324 0.2129 0.8057 0.046 Uiso 1 1 calc R
C12_1 C -0.01050(8) 0.16531(9) 0.84897(7) 0.0233(3) Uani 1 1 d .
O12_1 O 0.02490(6) 0.16469(8) 0.90574(6) 0.0316(2) Uani 1 1 d .
N13_1 N -0.08897(6) 0.17154(8) 0.84733(6) 0.0232(2) Uani 1 1 d .
C13_1 C -0.13020(9) 0.17572(11) 0.91567(7) 0.0304(3) Uani 1 1 d .
H13A_1 H -0.1839 0.1939 0.9064 0.046 Uiso 1 1 calc R
H13B_1 H -0.1064 0.2259 0.9473 0.046 Uiso 1 1 calc R
H13C_1 H -0.1280 0.1101 0.9392 0.046 Uiso 1 1 calc R
C14_1 C -0.12673(8) 0.17374(10) 0.78216(7) 0.0228(3) Uani 1 1 d .
C15_1 C -0.08808(7) 0.16958(10) 0.71800(7) 0.0223(3) Uani 1 1 d .
C16_1 C -0.00710(8) 0.16134(9) 0.71412(7) 0.0232(3) Uani 1 1 d .
O16_1 O 0.03269(6) 0.15613(8) 0.65929(6) 0.0308(2) Uani 1 1 d .
N17_1 N -0.14434(6) 0.17845(9) 0.66504(6) 0.0243(2) Uani 1 1 d .
C17_1 C -0.13457(9) 0.18079(12) 0.58752(7) 0.0327(3) Uani 1 1 d .
H17A_1 H -0.1843 0.1928 0.5639 0.049 Uiso 1 1 calc R
H17B_1 H -0.1139 0.1166 0.5712 0.049 Uiso 1 1 calc R
H17C_1 H -0.0989 0.2346 0.5748 0.049 Uiso 1 1 calc R
C18_1 C -0.21101(8) 0.18555(11) 0.70101(8) 0.0297(3) Uani 1 1 d .
H18_1 H -0.2593 0.1920 0.6772 0.036 Uiso 1 1 calc R
N19_1 N -0.20350(6) 0.18284(9) 0.77254(7) 0.0282(3) Uani 1 1 d .
C21_1 C 0.49813(8) 0.08630(10) 0.22076(7) 0.0233(3) Uani 1 1 d .
O21_1 O 0.48680(6) 0.08496(8) 0.14754(5) 0.0325(2) Uani 1 1 d .
C22_1 C 0.56983(8) 0.09478(9) 0.25324(7) 0.0228(3) Uani 1 1 d .
H22_1 H 0.6149 0.0995 0.2249 0.027 Uiso 1 1 calc R
C23_1 C 0.57404(7) 0.09627(9) 0.32830(7) 0.0219(3) Uani 1 1 d .
O23_1 O 0.64661(5) 0.10664(7) 0.35644(5) 0.0267(2) Uani 1 1 d .
C24_1 C 0.50860(7) 0.08916(9) 0.36991(7) 0.0220(3) Uani 1 1 d .
H24_1 H 0.5126 0.0903 0.4212 0.026 Uiso 1 1 calc R
C25_1 C 0.43646(7) 0.08024(9) 0.33656(7) 0.0209(2) Uani 1 1 d .
C26_1 C 0.43174(8) 0.07912(10) 0.26145(7) 0.0232(3) Uani 1 1 d .
H26_1 H 0.3832 0.0735 0.2380 0.028 Uiso 1 1 calc R
C27_1 C 0.55090(9) 0.10548(12) 0.10279(8) 0.0323(3) Uani 1 1 d .
H27A_1 H 0.5346 0.1047 0.0519 0.049 Uiso 1 1 calc R
H27B_1 H 0.5905 0.0544 0.1107 0.049 Uiso 1 1 calc R
H27C_1 H 0.5718 0.1715 0.1149 0.049 Uiso 1 1 calc R
C28_1 C 0.65213(8) 0.11796(12) 0.43280(8) 0.0315(3) Uani 1 1 d .
H28A_1 H 0.7055 0.1324 0.4465 0.047 Uiso 1 1 calc R
H28B_1 H 0.6356 0.0560 0.4563 0.047 Uiso 1 1 calc R
H28C_1 H 0.6191 0.1732 0.4482 0.047 Uiso 1 1 calc R
C29_1 C 0.36865(7) 0.07757(10) 0.38259(7) 0.0224(3) Uani 1 1 d .
H29_1 H 0.3771 0.0806 0.4334 0.027 Uiso 1 1 calc R
C31_1 C 0.08938(8) 0.10293(10) 0.48020(7) 0.0244(3) Uani 1 1 d .
O31_1 O 0.02155(6) 0.11775(9) 0.51434(6) 0.0335(2) Uani 1 1 d .
H31_1 H 0.0322(11) 0.1295(13) 0.5639(11) 0.040 Uiso 1 1 d .
C32_1 C 0.08720(8) 0.08291(11) 0.40705(8) 0.0294(3) Uani 1 1 d .
H32_1 H 0.0392 0.0767 0.3826 0.035 Uiso 1 1 calc R
C33_1 C 0.15473(8) 0.07183(11) 0.36941(7) 0.0274(3) Uani 1 1 d .
H33_1 H 0.1523 0.0589 0.3189 0.033 Uiso 1 1 calc R
C34_1 C 0.22661(7) 0.07900(10) 0.40328(7) 0.0221(3) Uani 1 1 d .
C35_1 C 0.22728(8) 0.09717(10) 0.47774(7) 0.0245(3) Uani 1 1 d .
H35_1 H 0.2750 0.1014 0.5028 0.029 Uiso 1 1 calc R
C36_1 C 0.15984(8) 0.10914(10) 0.51562(7) 0.0242(3) Uani 1 1 d .
H36_1 H 0.1617 0.1217 0.5662 0.029 Uiso 1 1 calc R
C37_1 C 0.29583(8) 0.07125(10) 0.35973(7) 0.0245(3) Uani 1 1 d .
H37_1 H 0.2883 0.0605 0.3094 0.029 Uiso 1 1 calc R
N11_2 N 0.12308(6) 0.64318(8) 0.79312(6) 0.0231(2) Uani 1 1 d .
C11_2 C 0.20598(8) 0.62580(11) 0.79703(9) 0.0301(3) Uani 1 1 d .
H11A_2 H 0.2236 0.5976 0.7511 0.045 Uiso 1 1 calc R
H11B_2 H 0.2175 0.5788 0.8364 0.045 Uiso 1 1 calc R
H11C_2 H 0.2325 0.6893 0.8062 0.045 Uiso 1 1 calc R
C12_2 C 0.08526(8) 0.64882(9) 0.85935(8) 0.0236(3) Uani 1 1 d .
O12_2 O 0.11957(6) 0.63975(8) 0.91670(5) 0.0307(2) Uani 1 1 d .
N13_2 N 0.00766(6) 0.66452(8) 0.85720(6) 0.0223(2) Uani 1 1 d .
C13_2 C -0.03443(9) 0.66591(11) 0.92528(7) 0.0282(3) Uani 1 1 d .
H13A_2 H -0.0869 0.6897 0.9164 0.042 Uiso 1 1 calc R
H13B_2 H -0.0085 0.7108 0.9596 0.042 Uiso 1 1 calc R
H13C_2 H -0.0361 0.5982 0.9455 0.042 Uiso 1 1 calc R
C14_2 C -0.02950(8) 0.67022(9) 0.79242(7) 0.0220(3) Uani 1 1 d .
C15_2 C 0.00903(7) 0.66285(10) 0.72807(7) 0.0220(3) Uani 1 1 d .
C16_2 C 0.08949(8) 0.64881(9) 0.72475(7) 0.0225(3) Uani 1 1 d .
O16_2 O 0.12967(6) 0.64145(8) 0.67018(5) 0.0300(2) Uani 1 1 d .
N17_2 N -0.04682(6) 0.67185(9) 0.67512(6) 0.0245(2) Uani 1 1 d .
C17_2 C -0.03728(9) 0.66663(12) 0.59735(7) 0.0323(3) Uani 1 1 d .
H17A_2 H -0.0865 0.6805 0.5733 0.048 Uiso 1 1 calc R
H17B_2 H -0.0196 0.5996 0.5840 0.048 Uiso 1 1 calc R
H17C_2 H 0.0007 0.7163 0.5822 0.048 Uiso 1 1 calc R
C18_2 C -0.11298(8) 0.68391(11) 0.71085(8) 0.0280(3) Uani 1 1 d .
H18_2 H -0.1610 0.6919 0.6868 0.034 Uiso 1 1 calc R
N19_2 N -0.10590(6) 0.68378(9) 0.78251(6) 0.0256(2) Uani 1 1 d .
C21_2 C 0.60014(8) 0.60326(10) 0.23278(7) 0.0235(3) Uani 1 1 d .
O21_2 O 0.58734(6) 0.60575(8) 0.16021(5) 0.0322(2) Uani 1 1 d .
C22_2 C 0.67206(8) 0.61271(10) 0.26489(7) 0.0244(3) Uani 1 1 d .
H22_2 H 0.7168 0.6193 0.2363 0.029 Uiso 1 1 calc R
C23_2 C 0.67692(7) 0.61228(10) 0.33992(7) 0.0230(3) Uani 1 1 d .
O23_2 O 0.74957(6) 0.62574(8) 0.36743(5) 0.0293(2) Uani 1 1 d .
C24_2 C 0.61231(8) 0.60133(10) 0.38201(8) 0.0237(3) Uani 1 1 d .
H24_2 H 0.6170 0.6001 0.4332 0.028 Uiso 1 1 calc R
C25_2 C 0.53973(7) 0.59201(9) 0.34924(7) 0.0215(2) Uani 1 1 d .
C26_2 C 0.53445(8) 0.59302(10) 0.27452(7) 0.0240(3) Uani 1 1 d .
H26_2 H 0.4857 0.5867 0.2515 0.029 Uiso 1 1 calc R
C27_2 C 0.65157(9) 0.61813(12) 0.11458(8) 0.0319(3) Uani 1 1 d .
H27A_2 H 0.6345 0.6174 0.0639 0.048 Uiso 1 1 calc R
H27B_2 H 0.6881 0.5634 0.1229 0.048 Uiso 1 1 calc R
H27C_2 H 0.6766 0.6822 0.1253 0.048 Uiso 1 1 calc R
C28_2 C 0.75473(8) 0.64858(12) 0.44232(8) 0.0301(3) Uani 1 1 d .
H28A_2 H 0.8075 0.6682 0.4545 0.045 Uiso 1 1 calc R
H28B_2 H 0.7405 0.5895 0.4706 0.045 Uiso 1 1 calc R
H28C_2 H 0.7197 0.7038 0.4535 0.045 Uiso 1 1 calc R
C29_2 C 0.47213(8) 0.58627(9) 0.39570(7) 0.0230(3) Uani 1 1 d .
H29_2 H 0.4807 0.5849 0.4465 0.028 Uiso 1 1 calc R
C31_2 C 0.19170(8) 0.59779(10) 0.49238(7) 0.0250(3) Uani 1 1 d .
O31_2 O 0.12285(6) 0.60550(9) 0.52592(6) 0.0337(2) Uani 1 1 d .
H31_2 H 0.1315(11) 0.6213(13) 0.5759(11) 0.040 Uiso 1 1 d .
C32_2 C 0.19118(8) 0.56909(12) 0.42056(8) 0.0294(3) Uani 1 1 d .
H32_2 H 0.1441 0.5527 0.3972 0.035 Uiso 1 1 calc R
C33_2 C 0.25913(8) 0.56431(11) 0.38282(8) 0.0283(3) Uani 1 1 d .
H33_2 H 0.2579 0.5455 0.3333 0.034 Uiso 1 1 calc R
C34_2 C 0.32977(8) 0.58637(10) 0.41564(7) 0.0233(3) Uani 1 1 d .
C35_2 C 0.32910(8) 0.61264(10) 0.48880(7) 0.0243(3) Uani 1 1 d .
H35_2 H 0.3762 0.6265 0.5130 0.029 Uiso 1 1 calc R
C36_2 C 0.26101(8) 0.61882(10) 0.52658(7) 0.0256(3) Uani 1 1 d .
H36_2 H 0.2618 0.6376 0.5762 0.031 Uiso 1 1 calc R
C37_2 C 0.39944(8) 0.58279(10) 0.37225(7) 0.0244(3) Uani 1 1 d .
H37_2 H 0.3922 0.5773 0.3214 0.029 Uiso 1 1 calc R

loop_
_atom_site_aniso_label
_atom_site_aniso_U_11
_atom_site_aniso_U_22
_atom_site_aniso_U_33
_atom_site_aniso_U_23
_atom_site_aniso_U_13
_atom_site_aniso_U_12
N11_1 0.0162(5) 0.0263(5) 0.0273(6) 0.0001(4) -0.0028(4) 0.0004(4)
C11_1 0.0164(6) 0.0359(8) 0.0395(8) -0.0003(6) -0.0037(6) 0.0016(5)
C12_1 0.0209(6) 0.0226(6) 0.0262(6) 0.0008(5) -0.0016(5) -0.0006(4)
O12_1 0.0324(6) 0.0347(5) 0.0275(5) 0.0019(4) -0.0097(4) 0.0013(4)
N13_1 0.0209(6) 0.0292(6) 0.0194(5) 0.0019(4) 0.0003(4) -0.0004(4)
C13_1 0.0350(8) 0.0352(7) 0.0209(6) -0.0004(6) 0.0041(6) -0.0012(6)
C14_1 0.0198(6) 0.0247(6) 0.0239(6) 0.0012(5) 0.0001(5) -0.0014(5)
C15_1 0.0201(6) 0.0257(6) 0.0212(6) 0.0011(5) -0.0025(5) 0.0005(5)
C16_1 0.0226(6) 0.0225(6) 0.0244(6) 0.0008(5) -0.0004(5) -0.0001(5)
O16_1 0.0227(5) 0.0417(6) 0.0281(5) 0.0006(4) 0.0054(4) 0.0018(4)
N17_1 0.0189(5) 0.0357(6) 0.0183(5) 0.0006(4) -0.0001(4) 0.0023(4)
C17_1 0.0309(8) 0.0472(9) 0.0200(6) 0.0032(6) 0.0010(6) 0.0062(6)
C18_1 0.0172(6) 0.0433(8) 0.0288(7) -0.0005(6) 0.0016(5) 0.0023(5)
N19_1 0.0176(6) 0.0383(7) 0.0285(6) -0.0006(5) -0.0007(5) -0.0008(4)
C21_1 0.0222(6) 0.0279(6) 0.0197(6) -0.0011(5) 0.0013(5) 0.0005(5)
O21_1 0.0247(5) 0.0548(7) 0.0180(5) -0.0002(4) 0.0025(4) -0.0037(4)
C22_1 0.0188(6) 0.0259(6) 0.0238(6) -0.0006(5) 0.0034(5) 0.0007(5)
C23_1 0.0168(6) 0.0232(6) 0.0258(6) -0.0004(5) 0.0005(5) 0.0005(4)
O23_1 0.0168(5) 0.0403(5) 0.0231(5) -0.0002(4) 0.0002(4) -0.0009(4)
C24_1 0.0194(6) 0.0253(6) 0.0213(6) 0.0016(5) 0.0008(5) 0.0010(4)
C25_1 0.0189(6) 0.0221(6) 0.0217(6) 0.0008(5) 0.0020(5) 0.0005(4)
C26_1 0.0191(6) 0.0286(6) 0.0221(6) -0.0001(5) 0.0005(5) -0.0003(5)
C27_1 0.0285(8) 0.0453(9) 0.0234(7) -0.0015(6) 0.0078(6) -0.0009(6)
C28_1 0.0214(7) 0.0484(9) 0.0249(7) -0.0053(6) -0.0007(5) -0.0008(6)
C29_1 0.0195(6) 0.0257(6) 0.0220(6) 0.0016(5) 0.0028(5) 0.0009(5)
C31_1 0.0198(6) 0.0297(7) 0.0239(6) 0.0015(5) 0.0038(5) 0.0010(5)
O31_1 0.0205(5) 0.0516(7) 0.0285(5) -0.0039(5) 0.0051(4) 0.0030(4)
C32_1 0.0184(6) 0.0455(8) 0.0243(7) -0.0016(6) -0.0012(5) -0.0007(5)
C33_1 0.0198(6) 0.0421(8) 0.0202(6) -0.0028(6) -0.0011(5) -0.0001(5)
C34_1 0.0183(6) 0.0267(6) 0.0212(6) 0.0008(5) 0.0008(5) -0.0010(4)
C35_1 0.0200(6) 0.0313(7) 0.0222(6) 0.0002(5) -0.0020(5) 0.0002(5)
C36_1 0.0214(6) 0.0308(7) 0.0205(6) -0.0006(5) 0.0007(5) 0.0008(5)
C37_1 0.0198(6) 0.0316(7) 0.0220(6) -0.0022(5) 0.0014(5) -0.0013(5)
N11_2 0.0166(5) 0.0268(6) 0.0259(6) 0.0022(4) -0.0010(4) -0.0005(4)
C11_2 0.0160(6) 0.0389(8) 0.0354(8) 0.0011(6) -0.0025(5) 0.0037(5)
C12_2 0.0204(6) 0.0227(6) 0.0277(7) 0.0023(5) -0.0002(5) -0.0013(5)
O12_2 0.0296(5) 0.0367(5) 0.0258(5) 0.0026(4) -0.0071(4) 0.0007(4)
N13_2 0.0199(5) 0.0284(6) 0.0186(5) 0.0008(4) 0.0012(4) -0.0008(4)
C13_2 0.0326(8) 0.0325(7) 0.0195(6) 0.0007(5) 0.0037(5) 0.0004(5)
C14_2 0.0187(6) 0.0239(6) 0.0234(6) 0.0001(5) 0.0012(5) -0.0010(4)
C15_2 0.0195(6) 0.0262(6) 0.0203(6) 0.0007(5) -0.0030(5) -0.0008(4)
C16_2 0.0208(6) 0.0231(6) 0.0237(6) 0.0020(5) 0.0005(5) -0.0017(5)
O16_2 0.0231(5) 0.0400(6) 0.0271(5) 0.0007(4) 0.0045(4) 0.0019(4)
N17_2 0.0185(5) 0.0356(6) 0.0193(5) 0.0013(5) 0.0006(4) 0.0013(4)
C17_2 0.0302(8) 0.0483(9) 0.0184(6) 0.0012(6) 0.0005(6) 0.0050(6)
C18_2 0.0169(6) 0.0393(8) 0.0278(7) 0.0002(6) 0.0002(5) 0.0019(5)
N19_2 0.0172(5) 0.0328(6) 0.0269(6) 0.0004(5) 0.0008(4) 0.0008(4)
C21_2 0.0209(6) 0.0278(6) 0.0218(6) -0.0010(5) 0.0000(5) 0.0016(5)
O21_2 0.0220(5) 0.0553(7) 0.0193(5) -0.0001(4) 0.0014(4) -0.0009(4)
C22_2 0.0201(6) 0.0275(6) 0.0257(6) -0.0006(5) 0.0025(5) 0.0004(5)
C23_2 0.0183(6) 0.0248(6) 0.0258(6) -0.0017(5) -0.0013(5) 0.0015(4)
O23_2 0.0185(5) 0.0439(6) 0.0257(5) -0.0037(4) -0.0013(4) -0.0001(4)
C24_2 0.0198(6) 0.0272(6) 0.0240(6) -0.0004(5) -0.0002(5) 0.0015(5)
C25_2 0.0189(6) 0.0223(6) 0.0233(6) -0.0003(5) 0.0011(5) 0.0019(4)
C26_2 0.0183(6) 0.0291(7) 0.0245(6) 0.0003(5) -0.0005(5) 0.0014(5)
C27_2 0.0264(7) 0.0452(9) 0.0243(7) -0.0028(6) 0.0081(6) 0.0019(6)
C28_2 0.0212(7) 0.0409(8) 0.0282(7) -0.0054(6) -0.0031(5) 0.0010(5)
C29_2 0.0205(6) 0.0254(6) 0.0231(6) 0.0000(5) 0.0017(5) 0.0009(5)
C31_2 0.0205(6) 0.0309(7) 0.0237(6) 0.0058(5) 0.0027(5) 0.0016(5)
O31_2 0.0202(5) 0.0553(7) 0.0256(5) 0.0036(5) 0.0048(4) -0.0005(4)
C32_2 0.0180(6) 0.0461(8) 0.0241(7) 0.0020(6) -0.0023(5) -0.0003(5)
C33_2 0.0192(6) 0.0432(8) 0.0224(6) -0.0005(6) -0.0020(5) 0.0013(5)
C34_2 0.0189(6) 0.0270(6) 0.0239(6) 0.0019(5) 0.0008(5) 0.0011(5)
C35_2 0.0192(6) 0.0298(7) 0.0240(6) -0.0012(5) -0.0010(5) -0.0014(5)
C36_2 0.0237(7) 0.0318(7) 0.0214(6) 0.0003(5) 0.0003(5) -0.0006(5)
C37_2 0.0204(6) 0.0313(7) 0.0215(6) -0.0007(5) 0.0013(5) 0.0003(5)

loop_
_atom_type_symbol
_atom_type_description
_atom_type_scat_dispersion_real
_atom_type_scat_dispersion_imag
_atom_type_scat_source
C C 0.0033 0.0016 'International Tables Vol C Tables 4.2.6.8 and 6.1.1.4'
H H 0.0000 0.0000 'International Tables Vol C Tables 4.2.6.8 and 6.1.1.4'
N N 0.0061 0.0033 'International Tables Vol C Tables 4.2.6.8 and 6.1.1.4'
O O 0.0106 0.0060 'International Tables Vol C Tables 4.2.6.8 and 6.1.1.4'

loop_
_geom_angle_atom_site_label_1
_geom_angle_atom_site_label_2
_geom_angle_atom_site_label_3
_geom_angle
C16_1 N11_1 C12_1 126.87(11)
C16_1 N11_1 C11_1 117.85(12)
C12_1 N11_1 C11_1 115.29(11)
N11_1 C11_1 H11A_1 109.5
N11_1 C11_1 H11B_1 109.5
H11A_1 C11_1 H11B_1 109.5
N11_1 C11_1 H11C_1 109.5
H11A_1 C11_1 H11C_1 109.5
H11B_1 C11_1 H11C_1 109.5
O12_1 C12_1 N13_1 121.30(13)
O12_1 C12_1 N11_1 121.59(12)
N13_1 C12_1 N11_1 117.11(11)
C14_1 N13_1 C12_1 119.54(11)
C14_1 N13_1 C13_1 121.68(12)
C12_1 N13_1 C13_1 118.78(11)
N13_1 C13_1 H13A_1 109.5
N13_1 C13_1 H13B_1 109.5
H13A_1 C13_1 H13B_1 109.5
N13_1 C13_1 H13C_1 109.5
H13A_1 C13_1 H13C_1 109.5
H13B_1 C13_1 H13C_1 109.5
N19_1 C14_1 N13_1 125.80(12)
N19_1 C14_1 C15_1 112.47(12)
N13_1 C14_1 C15_1 121.71(12)
C14_1 C15_1 N17_1 105.00(11)
C14_1 C15_1 C16_1 122.93(12)
N17_1 C15_1 C16_1 132.04(12)
O16_1 C16_1 N11_1 120.46(12)
O16_1 C16_1 C15_1 127.72(13)
N11_1 C16_1 C15_1 111.83(12)
C18_1 N17_1 C15_1 105.37(11)
C18_1 N17_1 C17_1 126.70(12)
C15_1 N17_1 C17_1 127.92(12)
N17_1 C17_1 H17A_1 109.5
N17_1 C17_1 H17B_1 109.5
H17A_1 C17_1 H17B_1 109.5
N17_1 C17_1 H17C_1 109.5
H17A_1 C17_1 H17C_1 109.5
H17B_1 C17_1 H17C_1 109.5
N19_1 C18_1 N17_1 114.32(12)
N19_1 C18_1 H18_1 122.8
N17_1 C18_1 H18_1 122.8
C18_1 N19_1 C14_1 102.84(12)
O21_1 C21_1 C22_1 123.52(12)
O21_1 C21_1 C26_1 114.97(12)
C22_1 C21_1 C26_1 121.51(12)
C21_1 O21_1 C27_1 117.80(11)
C21_1 C22_1 C23_1 118.28(12)
C21_1 C22_1 H22_1 120.9
C23_1 C22_1 H22_1 120.9
O23_1 C23_1 C24_1 123.88(12)
O23_1 C23_1 C22_1 114.93(11)
C24_1 C23_1 C22_1 121.18(12)
C23_1 O23_1 C28_1 116.24(10)
C23_1 C24_1 C25_1 120.09(12)
C23_1 C24_1 H24_1 120.0
C25_1 C24_1 H24_1 120.0
C26_1 C25_1 C24_1 119.07(12)
C26_1 C25_1 C29_1 122.68(12)
C24_1 C25_1 C29_1 118.18(12)
C21_1 C26_1 C25_1 119.88(12)
C21_1 C26_1 H26_1 120.1
C25_1 C26_1 H26_1 120.1
O21_1 C27_1 H27A_1 109.5
O21_1 C27_1 H27B_1 109.5
H27A_1 C27_1 H27B_1 109.5
O21_1 C27_1 H27C_1 109.5
H27A_1 C27_1 H27C_1 109.5
H27B_1 C27_1 H27C_1 109.5
O23_1 C28_1 H28A_1 109.5
O23_1 C28_1 H28B_1 109.5
H28A_1 C28_1 H28B_1 109.5
O23_1 C28_1 H28C_1 109.5
H28A_1 C28_1 H28C_1 109.5
H28B_1 C28_1 H28C_1 109.5
C37_1 C29_1 C25_1 125.93(13)
C37_1 C29_1 H29_1 117.0
C25_1 C29_1 H29_1 117.0
O31_1 C31_1 C32_1 117.86(13)
O31_1 C31_1 C36_1 122.73(13)
C32_1 C31_1 C36_1 119.40(13)
C31_1 O31_1 H31_1 108.1(12)
C31_1 C32_1 C33_1 119.94(13)
C31_1 C32_1 H32_1 120.0
C33_1 C32_1 H32_1 120.0
C32_1 C33_1 C34_1 122.05(13)
C32_1 C33_1 H33_1 119.0
C34_1 C33_1 H33_1 119.0
C35_1 C34_1 C33_1 116.92(12)
C35_1 C34_1 C37_1 123.77(12)
C33_1 C34_1 C37_1 119.27(12)
C36_1 C35_1 C34_1 121.29(12)
C36_1 C35_1 H35_1 119.4
C34_1 C35_1 H35_1 119.4
C35_1 C36_1 C31_1 120.38(13)
C35_1 C36_1 H36_1 119.8
C31_1 C36_1 H36_1 119.8
C29_1 C37_1 C34_1 127.41(13)
C29_1 C37_1 H37_1 116.3
C34_1 C37_1 H37_1 116.3
C16_2 N11_2 C12_2 126.58(11)
C16_2 N11_2 C11_2 117.43(11)
C12_2 N11_2 C11_2 115.94(11)
N11_2 C11_2 H11A_2 109.5
N11_2 C11_2 H11B_2 109.5
H11A_2 C11_2 H11B_2 109.5
N11_2 C11_2 H11C_2 109.5
H11A_2 C11_2 H11C_2 109.5
H11B_2 C11_2 H11C_2 109.5
O12_2 C12_2 N13_2 121.17(13)
O12_2 C12_2 N11_2 121.71(12)
N13_2 C12_2 N11_2 117.11(11)
C14_2 N13_2 C12_2 119.83(11)
C14_2 N13_2 C13_2 121.30(12)
C12_2 N13_2 C13_2 118.65(11)
N13_2 C13_2 H13A_2 109.5
N13_2 C13_2 H13B_2 109.5
H13A_2 C13_2 H13B_2 109.5
N13_2 C13_2 H13C_2 109.5
H13A_2 C13_2 H13C_2 109.5
H13B_2 C13_2 H13C_2 109.5
N19_2 C14_2 N13_2 125.96(12)
N19_2 C14_2 C15_2 112.28(12)
N13_2 C14_2 C15_2 121.77(12)
C14_2 C15_2 N17_2 105.15(11)
C14_2 C15_2 C16_2 122.54(12)
N17_2 C15_2 C16_2 132.31(12)
O16_2 C16_2 N11_2 120.05(12)
O16_2 C16_2 C15_2 127.82(13)
N11_2 C16_2 C15_2 112.13(12)
C18_2 N17_2 C15_2 105.33(11)
C18_2 N17_2 C17_2 126.83(12)
C15_2 N17_2 C17_2 127.82(12)
N17_2 C17_2 H17A_2 109.5
N17_2 C17_2 H17B_2 109.5
H17A_2 C17_2 H17B_2 109.5
N17_2 C17_2 H17C_2 109.5
H17A_2 C17_2 H17C_2 109.5
H17B_2 C17_2 H17C_2 109.5
N19_2 C18_2 N17_2 114.66(12)
N19_2 C18_2 H18_2 122.7
N17_2 C18_2 H18_2 122.7
C18_2 N19_2 C14_2 102.58(11)
O21_2 C21_2 C22_2 124.08(12)
O21_2 C21_2 C26_2 114.90(12)
C22_2 C21_2 C26_2 121.00(13)
C21_2 O21_2 C27_2 117.85(11)
C21_2 C22_2 C23_2 118.30(12)
C21_2 C22_2 H22_2 120.8
C23_2 C22_2 H22_2 120.8
O23_2 C23_2 C24_2 123.94(12)
O23_2 C23_2 C22_2 114.71(12)
C24_2 C23_2 C22_2 121.33(12)
C23_2 O23_2 C28_2 116.13(11)
C23_2 C24_2 C25_2 120.11(13)
C23_2 C24_2 H24_2 119.9
C25_2 C24_2 H24_2 119.9
C26_2 C25_2 C24_2 118.83(12)
C26_2 C25_2 C29_2 122.60(12)
C24_2 C25_2 C29_2 118.51(12)
C25_2 C26_2 C21_2 120.42(13)
C25_2 C26_2 H26_2 119.8
C21_2 C26_2 H26_2 119.8
O21_2 C27_2 H27A_2 109.5
O21_2 C27_2 H27B_2 109.5
H27A_2 C27_2 H27B_2 109.5
O21_2 C27_2 H27C_2 109.5
H27A_2 C27_2 H27C_2 109.5
H27B_2 C27_2 H27C_2 109.5
O23_2 C28_2 H28A_2 109.5
O23_2 C28_2 H28B_2 109.5
H28A_2 C28_2 H28B_2 109.5
O23_2 C28_2 H28C_2 109.5
H28A_2 C28_2 H28C_2 109.5
H28B_2 C28_2 H28C_2 109.5
C37_2 C29_2 C25_2 125.16(13)
C37_2 C29_2 H29_2 117.4
C25_2 C29_2 H29_2 117.4
O31_2 C31_2 C32_2 117.45(13)
O31_2 C31_2 C36_2 123.02(13)
C32_2 C31_2 C36_2 119.52(13)
C31_2 O31_2 H31_2 108.9(12)
C33_2 C32_2 C31_2 119.99(13)
C33_2 C32_2 H32_2 120.0
C31_2 C32_2 H32_2 120.0
C32_2 C33_2 C34_2 121.72(13)
C32_2 C33_2 H33_2 119.1
C34_2 C33_2 H33_2 119.1
C35_2 C34_2 C33_2 117.27(12)
C35_2 C34_2 C37_2 123.61(12)
C33_2 C34_2 C37_2 119.11(12)
C36_2 C35_2 C34_2 121.19(12)
C36_2 C35_2 H35_2 119.4
C34_2 C35_2 H35_2 119.4
C35_2 C36_2 C31_2 120.28(13)
C35_2 C36_2 H36_2 119.9
C31_2 C36_2 H36_2 119.9
C29_2 C37_2 C34_2 127.59(13)
C29_2 C37_2 H37_2 116.2
C34_2 C37_2 H37_2 116.2

loop_
_geom_bond_atom_site_label_1
_geom_bond_atom_site_label_2
_geom_bond_distance
N11_1 C16_1 1.3896(17)
N11_1 C12_1 1.3993(18)
N11_1 C11_1 1.4633(17)
C11_1 H11A_1 0.9800
C11_1 H11B_1 0.9800
C11_1 H11C_1 0.9800
C12_1 O12_1 1.2124(16)
C12_1 N13_1 1.3692(17)
N13_1 C14_1 1.3676(17)
N13_1 C13_1 1.4594(17)
C13_1 H13A_1 0.9800
C13_1 H13B_1 0.9800
C13_1 H13C_1 0.9800
C14_1 N19_1 1.3527(17)
C14_1 C15_1 1.3698(19)
C15_1 N17_1 1.3841(16)
C15_1 C16_1 1.4169(19)
C16_1 O16_1 1.2347(17)
N17_1 C18_1 1.3461(17)
N17_1 C17_1 1.4449(17)
C17_1 H17A_1 0.9800
C17_1 H17B_1 0.9800
C17_1 H17C_1 0.9800
C18_1 N19_1 1.3280(18)
C18_1 H18_1 0.9500
C21_1 O21_1 1.3662(16)
C21_1 C22_1 1.3854(19)
C21_1 C26_1 1.3878(19)
O21_1 C27_1 1.4218(17)
C22_1 C23_1 1.3888(18)
C22_1 H22_1 0.9500
C23_1 O23_1 1.3695(16)
C23_1 C24_1 1.3836(18)
O23_1 C28_1 1.4219(17)
C24_1 C25_1 1.3997(18)
C24_1 H24_1 0.9500
C25_1 C26_1 1.3903(18)
C25_1 C29_1 1.4617(18)
C26_1 H26_1 0.9500
C27_1 H27A_1 0.9800
C27_1 H27B_1 0.9800
C27_1 H27C_1 0.9800
C28_1 H28A_1 0.9800
C28_1 H28B_1 0.9800
C28_1 H28C_1 0.9800
C29_1 C37_1 1.3359(19)
C29_1 H29_1 0.9500
C31_1 O31_1 1.3584(16)
C31_1 C32_1 1.3787(19)
C31_1 C36_1 1.3882(19)
O31_1 H31_1 0.95(2)
C32_1 C33_1 1.3794(19)
C32_1 H32_1 0.9500
C33_1 C34_1 1.3981(18)
C33_1 H33_1 0.9500
C34_1 C35_1 1.3975(18)
C34_1 C37_1 1.4588(18)
C35_1 C36_1 1.3818(19)
C35_1 H35_1 0.9500
C36_1 H36_1 0.9500
C37_1 H37_1 0.9500
N11_2 C16_2 1.3899(17)
N11_2 C12_2 1.3972(18)
N11_2 C11_2 1.4635(17)
C11_2 H11A_2 0.9800
C11_2 H11B_2 0.9800
C11_2 H11C_2 0.9800
C12_2 O12_2 1.2183(16)
C12_2 N13_2 1.3677(17)
N13_2 C14_2 1.3584(17)
N13_2 C13_2 1.4619(17)
C13_2 H13A_2 0.9800
C13_2 H13B_2 0.9800
C13_2 H13C_2 0.9800
C14_2 N19_2 1.3536(17)
C14_2 C15_2 1.3742(18)
C15_2 N17_2 1.3791(16)
C15_2 C16_2 1.4155(18)
C16_2 O16_2 1.2364(16)
N17_2 C18_2 1.3426(17)
N17_2 C17_2 1.4502(17)
C17_2 H17A_2 0.9800
C17_2 H17B_2 0.9800
C17_2 H17C_2 0.9800
C18_2 N19_2 1.3292(18)
C18_2 H18_2 0.9500
C21_2 O21_2 1.3584(16)
C21_2 C22_2 1.3869(19)
C21_2 C26_2 1.3921(19)
O21_2 C27_2 1.4163(17)
C22_2 C23_2 1.3887(19)
C22_2 H22_2 0.9500
C23_2 O23_2 1.3712(16)
C23_2 C24_2 1.3812(19)
O23_2 C28_2 1.4197(17)
C24_2 C25_2 1.4024(18)
C24_2 H24_2 0.9500
C25_2 C26_2 1.3836(18)
C25_2 C29_2 1.4651(19)
C26_2 H26_2 0.9500
C27_2 H27A_2 0.9800
C27_2 H27B_2 0.9800
C27_2 H27C_2 0.9800
C28_2 H28A_2 0.9800
C28_2 H28B_2 0.9800
C28_2 H28C_2 0.9800
C29_2 C37_2 1.3353(19)
C29_2 H29_2 0.9500
C31_2 O31_2 1.3583(17)
C31_2 C32_2 1.3820(19)
C31_2 C36_2 1.3865(19)
O31_2 H31_2 0.96(2)
C32_2 C33_2 1.3803(19)
C32_2 H32_2 0.9500
C33_2 C34_2 1.3983(19)
C33_2 H33_2 0.9500
C34_2 C35_2 1.3973(19)
C34_2 C37_2 1.4608(19)
C35_2 C36_2 1.3837(19)
C35_2 H35_2 0.9500
C36_2 H36_2 0.9500
C37_2 H37_2 0.9500

loop_
_geom_hbond_atom_site_label_D
_geom_hbond_atom_site_label_H
_geom_hbond_atom_site_label_A
_geom_hbond_distance_DH
_geom_hbond_distance_HA
_geom_hbond_distance_DA
_geom_hbond_angle_DHA
O31_1 H31_1 O16_1 0.95(2) 1.80(2) 2.7331(15) 168.9(18)
O31_2 H31_2 O16_2 0.96(2) 1.76(2) 2.7112(15) 169.0(17)

loop_
_geom_torsion_atom_site_label_1
_geom_torsion_atom_site_label_2
_geom_torsion_atom_site_label_3
_geom_torsion_atom_site_label_4
_geom_torsion
C16_1 N11_1 C12_1 O12_1 -178.72(12)
C11_1 N11_1 C12_1 O12_1 1.22(18)
C16_1 N11_1 C12_1 N13_1 1.43(19)
C11_1 N11_1 C12_1 N13_1 -178.63(11)
O12_1 C12_1 N13_1 C14_1 178.89(12)
N11_1 C12_1 N13_1 C14_1 -1.25(17)
O12_1 C12_1 N13_1 C13_1 -1.08(18)
N11_1 C12_1 N13_1 C13_1 178.77(11)
C12_1 N13_1 C14_1 N19_1 -177.84(12)
C13_1 N13_1 C14_1 N19_1 2.1(2)
C12_1 N13_1 C14_1 C15_1 0.19(19)
C13_1 N13_1 C14_1 C15_1 -179.83(12)
N19_1 C14_1 C15_1 N17_1 1.10(15)
N13_1 C14_1 C15_1 N17_1 -177.17(12)
N19_1 C14_1 C15_1 C16_1 179.18(12)
N13_1 C14_1 C15_1 C16_1 0.9(2)
C12_1 N11_1 C16_1 O16_1 179.58(12)
C11_1 N11_1 C16_1 O16_1 -0.36(18)
C12_1 N11_1 C16_1 C15_1 -0.40(18)
C11_1 N11_1 C16_1 C15_1 179.65(11)
C14_1 C15_1 C16_1 O16_1 179.24(13)
N17_1 C15_1 C16_1 O16_1 -3.3(2)
C14_1 C15_1 C16_1 N11_1 -0.77(18)
N17_1 C15_1 C16_1 N11_1 176.73(13)
C14_1 C15_1 N17_1 C18_1 -0.89(14)
C16_1 C15_1 N17_1 C18_1 -178.72(14)
C14_1 C15_1 N17_1 C17_1 178.51(13)
C16_1 C15_1 N17_1 C17_1 0.7(2)
C15_1 N17_1 C18_1 N19_1 0.44(17)
C17_1 N17_1 C18_1 N19_1 -178.97(13)
N17_1 C18_1 N19_1 C14_1 0.22(16)
N13_1 C14_1 N19_1 C18_1 177.36(13)
C15_1 C14_1 N19_1 C18_1 -0.83(15)
C22_1 C21_1 O21_1 C27_1 -7.88(19)
C26_1 C21_1 O21_1 C27_1 171.71(12)
O21_1 C21_1 C22_1 C23_1 179.39(12)
C26_1 C21_1 C22_1 C23_1 -0.18(19)
C21_1 C22_1 C23_1 O23_1 -178.87(11)
C21_1 C22_1 C23_1 C24_1 0.21(19)
C24_1 C23_1 O23_1 C28_1 -4.81(18)
C22_1 C23_1 O23_1 C28_1 174.24(12)
O23_1 C23_1 C24_1 C25_1 179.02(11)
C22_1 C23_1 C24_1 C25_1 0.03(19)
C23_1 C24_1 C25_1 C26_1 -0.30(18)
C23_1 C24_1 C25_1 C29_1 -177.24(12)
O21_1 C21_1 C26_1 C25_1 -179.69(11)
C22_1 C21_1 C26_1 C25_1 -0.09(19)
C24_1 C25_1 C26_1 C21_1 0.33(19)
C29_1 C25_1 C26_1 C21_1 177.13(12)
C26_1 C25_1 C29_1 C37_1 1.8(2)
C24_1 C25_1 C29_1 C37_1 178.67(13)
O31_1 C31_1 C32_1 C33_1 177.06(13)
C36_1 C31_1 C32_1 C33_1 -1.7(2)
C31_1 C32_1 C33_1 C34_1 0.8(2)
C32_1 C33_1 C34_1 C35_1 0.6(2)
C32_1 C33_1 C34_1 C37_1 -177.11(13)
C33_1 C34_1 C35_1 C36_1 -1.08(19)
C37_1 C34_1 C35_1 C36_1 176.47(13)
C34_1 C35_1 C36_1 C31_1 0.2(2)
O31_1 C31_1 C36_1 C35_1 -177.51(13)
C32_1 C31_1 C36_1 C35_1 1.2(2)
C25_1 C29_1 C37_1 C34_1 -172.97(13)
C35_1 C34_1 C37_1 C29_1 1.6(2)
C33_1 C34_1 C37_1 C29_1 179.10(13)
C16_2 N11_2 C12_2 O12_2 177.52(12)
C11_2 N11_2 C12_2 O12_2 0.00(18)
C16_2 N11_2 C12_2 N13_2 -2.16(18)
C11_2 N11_2 C12_2 N13_2 -179.68(11)
O12_2 C12_2 N13_2 C14_2 -177.29(12)
N11_2 C12_2 N13_2 C14_2 2.39(17)
O12_2 C12_2 N13_2 C13_2 -2.66(18)
N11_2 C12_2 N13_2 C13_2 177.02(11)
C12_2 N13_2 C14_2 N19_2 178.84(12)
C13_2 N13_2 C14_2 N19_2 4.4(2)
C12_2 N13_2 C14_2 C15_2 -1.48(18)
C13_2 N13_2 C14_2 C15_2 -175.97(12)
N19_2 C14_2 C15_2 N17_2 -0.32(15)
N13_2 C14_2 C15_2 N17_2 179.96(11)
N19_2 C14_2 C15_2 C16_2 179.78(12)
N13_2 C14_2 C15_2 C16_2 0.1(2)
C12_2 N11_2 C16_2 O16_2 -179.08(12)
C11_2 N11_2 C16_2 O16_2 -1.59(18)
C12_2 N11_2 C16_2 C15_2 0.79(17)
C11_2 N11_2 C16_2 C15_2 178.28(11)
C14_2 C15_2 C16_2 O16_2 -179.85(13)
N17_2 C15_2 C16_2 O16_2 0.3(2)
C14_2 C15_2 C16_2 N11_2 0.29(17)
N17_2 C15_2 C16_2 N11_2 -179.58(13)
C14_2 C15_2 N17_2 C18_2 0.15(14)
C16_2 C15_2 N17_2 C18_2 -179.96(14)
C14_2 C15_2 N17_2 C17_2 -178.22(13)
C16_2 C15_2 N17_2 C17_2 1.7(2)
C15_2 N17_2 C18_2 N19_2 0.06(16)
C17_2 N17_2 C18_2 N19_2 178.45(13)
N17_2 C18_2 N19_2 C14_2 -0.25(16)
N13_2 C14_2 N19_2 C18_2 -179.95(13)
C15_2 C14_2 N19_2 C18_2 0.34(15)
C22_2 C21_2 O21_2 C27_2 0.4(2)
C26_2 C21_2 O21_2 C27_2 178.72(12)
O21_2 C21_2 C22_2 C23_2 177.84(12)
C26_2 C21_2 C22_2 C23_2 -0.4(2)
C21_2 C22_2 C23_2 O23_2 -177.65(12)
C21_2 C22_2 C23_2 C24_2 0.91(19)
C24_2 C23_2 O23_2 C28_2 -12.45(18)
C22_2 C23_2 O23_2 C28_2 166.07(12)
O23_2 C23_2 C24_2 C25_2 177.37(12)
C22_2 C23_2 C24_2 C25_2 -1.06(19)
C23_2 C24_2 C25_2 C26_2 0.62(19)
C23_2 C24_2 C25_2 C29_2 -176.57(12)
C24_2 C25_2 C26_2 C21_2 -0.08(19)
C29_2 C25_2 C26_2 C21_2 176.99(12)
O21_2 C21_2 C26_2 C25_2 -178.40(11)
C22_2 C21_2 C26_2 C25_2 0.0(2)
C26_2 C25_2 C29_2 C37_2 -0.9(2)
C24_2 C25_2 C29_2 C37_2 176.15(13)
O31_2 C31_2 C32_2 C33_2 177.13(13)
C36_2 C31_2 C32_2 C33_2 -1.8(2)
C31_2 C32_2 C33_2 C34_2 1.0(2)
C32_2 C33_2 C34_2 C35_2 0.6(2)
C32_2 C33_2 C34_2 C37_2 -178.22(13)
C33_2 C34_2 C35_2 C36_2 -1.5(2)
C37_2 C34_2 C35_2 C36_2 177.30(13)
C34_2 C35_2 C36_2 C31_2 0.7(2)
O31_2 C31_2 C36_2 C35_2 -177.92(12)
C32_2 C31_2 C36_2 C35_2 1.0(2)
C25_2 C29_2 C37_2 C34_2 -173.82(12)
C35_2 C34_2 C37_2 C29_2 12.3(2)
C33_2 C34_2 C37_2 C29_2 -168.91(14)
